data_4330779
loop_
_publ_author_name
'Shuao Wang'
'T. Gannon Parker'
'Daniel J. Grant'
'Juan Diwu'
'Evgeny V. Alekseev'
'Wulf Depmeier'
'Laura Gagliardi'
'Thomas E. Albrecht-Schmitt'

_publ_section_title
;
 Elucidation of Tetraboric Acid with a New Borate Fundamental Building
 Block in a Chiral Uranyl Fluoroborate
;
_journal_name_full 'Inorganic Chemistry'
_journal_page_first 11211
_journal_page_last 11213
_journal_paper_doi 10.1021/ic300741s
_journal_volume 51
_journal_year 2012
_chemical_formula_moiety 'Rb2[(UO2)2 B8 O12 F6] H2B4O7'
_chemical_formula_sum 'B12 F6 O23 Rb2 U2'
_chemical_formula_weight 1258.72
_chemical_name_common 'Rubidium Uranyl Fluoroborate'
_chemical_name_systematic
; 
 ? 
;
_space_group_IT_number 1
_symmetry_cell_setting triclinic
_symmetry_space_group_name_Hall 'P 1'
_symmetry_space_group_name_H-M 'P 1'
_atom_sites_solution_hydrogens none
_atom_sites_solution_primary direct
_atom_sites_solution_secondary difmap
_audit_creation_method SHELXL-97
_cell_angle_alpha 107.456(5)
_cell_angle_beta 107.898(6)
_cell_angle_gamma 107.865(6)
_cell_formula_units_Z 1
_cell_length_a 6.448(4)
_cell_length_b 10.392(6)
_cell_length_c 10.397(6)
_cell_measurement_reflns_used 4987
_cell_measurement_temperature 100(2)
_cell_measurement_theta_max 27.62
_cell_measurement_theta_min 2.29
_cell_volume 568.1(6)
_computing_cell_refinement 'smart saint'
_computing_data_collection smart
_computing_data_reduction SAINT
_computing_molecular_graphics 'SHELXP-97 (Sheldrick, 1997)'
_computing_publication_material 'SHELXCIF-97 (Sheldrick, 2000)'
_computing_structure_refinement 'SHELXL-97 (Sheldrick, 1997)'
_computing_structure_solution 'SHELXS-97 (Sheldrick, 1990)'
_diffrn_ambient_temperature 100(2)
_diffrn_detector_area_resol_mean 0
_diffrn_measured_fraction_theta_full 0.980
_diffrn_measured_fraction_theta_max 0.980
_diffrn_measurement_device_type 'BRUKER apex II'
_diffrn_measurement_method '0.5 wide w/ exposures'
_diffrn_radiation_monochromator 'Quazar optics'
_diffrn_radiation_source 'Imus microfocused'
_diffrn_radiation_type MoK\a
_diffrn_radiation_wavelength 0.71073
_diffrn_reflns_av_R_equivalents 0.0217
_diffrn_reflns_av_sigmaI/netI 0.0618
_diffrn_reflns_limit_h_max 8
_diffrn_reflns_limit_h_min -8
_diffrn_reflns_limit_k_max 13
_diffrn_reflns_limit_k_min -13
_diffrn_reflns_limit_l_max 13
_diffrn_reflns_limit_l_min -13
_diffrn_reflns_number 6676
_diffrn_reflns_theta_full 27.62
_diffrn_reflns_theta_max 27.62
_diffrn_reflns_theta_min 2.29
_exptl_absorpt_coefficient_mu 18.649
_exptl_absorpt_correction_T_max 0.878
_exptl_absorpt_correction_T_min 0.259
_exptl_absorpt_correction_type numerical
_exptl_absorpt_process_details SHELTXPREP
_exptl_crystal_colour Yellow-green
_exptl_crystal_density_diffrn 3.680
_exptl_crystal_density_meas ?
_exptl_crystal_description Tablet
_exptl_crystal_F_000 556
_exptl_crystal_size_max 0.077
_exptl_crystal_size_mid 0.075
_exptl_crystal_size_min 0.007
_refine_diff_density_max 2.890
_refine_diff_density_min -1.619
_refine_diff_density_rms 0.216
_refine_ls_abs_structure_details 'Flack H D (1983), Acta Cryst. A39, 876-881'
_refine_ls_abs_structure_Flack 0.974(9)
_refine_ls_extinction_coef 0.0006(2)
_refine_ls_extinction_expression Fc^*^=kFc[1+0.001xFc^2^\l^3^/sin(2\q)]^-1/4^
_refine_ls_extinction_method SHELXL
_refine_ls_goodness_of_fit_ref 0.982
_refine_ls_hydrogen_treatment none
_refine_ls_matrix_type full
_refine_ls_number_parameters 398
_refine_ls_number_reflns 4987
_refine_ls_number_restraints 213
_refine_ls_restrained_S_all 0.974
_refine_ls_R_factor_all 0.0314
_refine_ls_R_factor_gt 0.0282
_refine_ls_shift/su_max 0.001
_refine_ls_shift/su_mean 0.000
_refine_ls_structure_factor_coef Fsqd
_refine_ls_weighting_details 'calc w=1/[\s^2^(Fo^2^)+(0.0000P)^2^+0.0000P] where P=(Fo^2^+2Fc^2^)/3'
_refine_ls_weighting_scheme calc
_refine_ls_wR_factor_gt 0.0626
_refine_ls_wR_factor_ref 0.0641
_reflns_number_gt 4605
_reflns_number_total 4987
_reflns_threshold_expression >2sigma(I)
_cod_data_source_file ic300741s_si_002_2.cif
_cod_data_source_block RbUBOF-2
_cod_depositor_comments
;
The following automatic conversions were performed:

'_exptl_crystal_density_meas' value 'N/A' was changed to '?' - the
value is perceived as not measured.

Automatic conversion script
Id: cif_fix_values 3008 2015-01-20 13:52:24Z robertas 
;
_cod_original_cell_volume 568.0(5)
_cod_database_code 4330779

loop_
_symmetry_equiv_pos_as_xyz
'x, y, z'

loop_
_atom_site_label
_atom_site_type_symbol
_atom_site_fract_x
_atom_site_fract_y
_atom_site_fract_z
_atom_site_U_iso_or_equiv
_atom_site_adp_type
_atom_site_occupancy
_atom_site_symmetry_multiplicity
_atom_site_calc_flag
_atom_site_refinement_flags
U1 U 0.30602(4) 0.04208(3) 0.62908(3) 0.00822(9) Uani 1 1 d .
U2 U 0.30595(4) -0.46697(3) 1.13815(3) 0.00823(9) Uani 1 1 d .
Rb1 Rb 0.29170(18) -0.16567(11) 0.93032(11) 0.01458(19) Uani 1 1 d .
Rb2 Rb 0.1394(2) -0.82797(12) 1.26817(12) 0.0317(3) Uani 1 1 d .
B1 B -0.3503(17) -0.6612(11) 1.0137(11) 0.0064(18) Uani 1 1 d U
B2 B 0.2177(17) 0.2096(10) 0.9509(10) 0.0069(18) Uani 1 1 d U
B3 B -0.3497(19) -0.0824(12) 0.4363(12) 0.012(2) Uani 1 1 d U
B4 B 0.2177(17) -0.1456(11) 1.3070(10) 0.0078(18) Uani 1 1 d U
B5 B -0.2069(17) -0.8501(10) 0.8991(10) 0.0073(18) Uani 1 1 d U
B6 B 0.9132(18) 0.1285(12) 0.6919(11) 0.0099(19) Uani 1 1 d U
B7 B 0.7942(18) -0.1958(11) 1.2456(11) 0.0093(19) Uani 1 1 d U
B8 B -0.0859(19) -0.4033(11) 1.2228(11) 0.011(2) Uani 1 1 d U
B9 B 0.138(3) -0.4800(18) 0.6178(18) 0.042(4) Uani 1 1 d U
B10 B -0.204(3) -0.7046(18) 1.4076(17) 0.038(3) Uani 1 1 d U
B11 B -0.281(2) -0.5300(14) 0.5648(14) 0.030(3) Uani 1 1 d U
B12 B 0.576(4) -0.384(2) 1.707(2) 0.065(5) Uani 1 1 d U
O1 O 0.4515(11) -0.6524(7) 1.0306(7) 0.0107(13) Uani 1 1 d U
O2 O -0.1266(11) 0.0102(7) 0.5495(7) 0.0119(13) Uani 1 1 d U
O3 O -0.1268(12) -0.5473(7) 1.1066(7) 0.0126(13) Uani 1 1 d U
O4 O 0.0475(10) -0.7393(6) 0.9873(6) 0.0088(12) Uani 1 1 d U
O5 O 0.2321(11) -0.1178(7) 0.6630(7) 0.0130(13) Uani 1 1 d U
O6 O 0.3755(11) -0.5037(7) 1.2962(7) 0.0134(13) Uani 1 1 d U
O7 O 0.2306(11) -0.4348(7) 0.9777(7) 0.0148(14) Uani 1 1 d U
O8 O 0.4505(11) -0.0645(7) 0.4440(7) 0.0103(13) Uani 1 1 d U
O9 O 0.0486(10) -0.1097(6) 0.3571(6) 0.0079(12) Uani 1 1 d U
O10 O 0.6179(11) 0.2112(7) 0.9074(6) 0.0089(12) Uani 1 1 d U
O11 O 0.1452(12) 0.1461(8) 0.7939(7) 0.0174(15) Uani 1 1 d U
O12 O 0.3761(11) 0.1996(7) 0.5926(7) 0.0108(13) Uani 1 1 d U
O13 O 0.6161(11) -0.1899(7) 1.3062(6) 0.0100(13) Uani 1 1 d U
O14 O 0.7289(11) 0.0814(7) 0.7387(7) 0.0116(13) Uani 1 1 d U
O15 O -0.0329(16) -0.4400(10) 0.6569(10) 0.040(2) Uani 1 1 d U
O16 O 0.3661(17) -0.3835(11) 0.7155(11) 0.054(3) Uani 1 1 d U
O17 O 0.7273(11) -0.3562(7) 1.1769(7) 0.0118(13) Uani 1 1 d U
O18 O 0.1450(11) -0.3032(7) 1.2439(7) 0.0150(14) Uani 1 1 d U
O19 O 0.5640(15) -0.4928(9) 1.6030(9) 0.0339(19) Uani 1 1 d U
O20 O 0.0568(14) -0.6080(9) 1.4885(9) 0.0328(19) Uani 1 1 d U
O21 O 0.6403(18) -0.6576(11) 1.4403(11) 0.050(2) Uani 1 1 d U
O22 O 0.773(4) -0.319(2) 1.856(2) 0.139(7) Uiso 1 1 d .
O23 O -0.259(4) -0.832(2) 1.297(2) 0.149(7) Uiso 1 1 d .
F1 F 0.9303(9) 0.2561(6) 0.6704(6) 0.0186(12) Uani 1 1 d .
F2 F -0.2459(9) -1.1424(6) 1.1352(6) 0.0158(11) Uani 1 1 d .
F3 F -0.2462(9) -0.9601(6) 0.9540(6) 0.0135(11) Uani 1 1 d .
F4 F -0.0713(10) -0.4258(6) 1.3518(6) 0.0197(12) Uani 1 1 d .
F5 F 0.2499(9) -0.8935(6) 1.0105(6) 0.0159(11) Uani 1 1 d .
F6 F 0.2497(9) -0.0850(6) 1.2030(6) 0.0156(11) Uani 1 1 d .

loop_
_atom_site_aniso_label
_atom_site_aniso_U_11
_atom_site_aniso_U_22
_atom_site_aniso_U_33
_atom_site_aniso_U_23
_atom_site_aniso_U_13
_atom_site_aniso_U_12
U1 0.00459(14) 0.01215(18) 0.00611(16) 0.00182(13) 0.00270(12) 0.00327(12)
U2 0.00436(14) 0.00731(16) 0.01103(18) 0.00193(13) 0.00319(13) 0.00241(12)
Rb1 0.0196(5) 0.0131(4) 0.0124(4) 0.0053(3) 0.0081(4) 0.0080(4)
Rb2 0.0385(7) 0.0178(5) 0.0170(5) 0.0082(4) -0.0012(5) -0.0011(5)
B1 0.005(3) 0.008(3) 0.007(3) 0.005(3) 0.003(3) 0.001(3)
B2 0.008(4) 0.006(3) 0.007(3) 0.003(3) 0.004(3) 0.003(3)
B3 0.013(4) 0.012(4) 0.011(4) 0.004(3) 0.006(3) 0.006(3)
B4 0.006(4) 0.010(3) 0.005(3) 0.001(3) 0.002(3) 0.004(3)
B5 0.005(3) 0.008(3) 0.007(3) 0.001(3) 0.002(3) 0.004(3)
B6 0.007(4) 0.015(4) 0.006(3) 0.006(3) 0.003(3) 0.002(3)
B7 0.008(2) 0.010(2) 0.009(2) 0.0033(17) 0.0052(17) 0.0027(17)
B8 0.013(4) 0.006(3) 0.012(4) 0.002(3) 0.006(3) 0.003(3)
B9 0.040(5) 0.043(5) 0.042(5) 0.014(4) 0.021(4) 0.019(4)
B10 0.038(5) 0.033(5) 0.037(6) 0.002(4) 0.021(4) 0.018(4)
B11 0.031(5) 0.028(5) 0.030(5) 0.008(4) 0.017(4) 0.013(4)
B12 0.059(7) 0.066(7) 0.066(7) 0.015(4) 0.028(5) 0.034(5)
O1 0.005(3) 0.013(3) 0.010(3) 0.002(2) 0.001(2) 0.004(2)
O2 0.0096(19) 0.0140(19) 0.0104(19) 0.0006(14) 0.0071(15) 0.0051(15)
O3 0.009(3) 0.009(3) 0.015(3) 0.002(2) 0.004(2) 0.005(2)
O4 0.004(3) 0.010(3) 0.010(3) 0.001(2) 0.003(2) 0.003(2)
O5 0.009(3) 0.020(3) 0.011(3) 0.005(2) 0.007(2) 0.006(2)
O6 0.013(3) 0.015(3) 0.011(3) 0.003(2) 0.006(2) 0.006(2)
O7 0.011(3) 0.017(3) 0.017(3) 0.008(2) 0.005(2) 0.008(2)
O8 0.008(3) 0.010(3) 0.011(3) 0.001(2) 0.005(2) 0.004(2)
O9 0.005(3) 0.007(2) 0.011(3) 0.003(2) 0.004(2) 0.003(2)
O10 0.005(3) 0.010(3) 0.008(3) 0.001(2) 0.004(2) 0.003(2)
O11 0.008(3) 0.023(3) 0.014(3) 0.000(2) 0.007(2) 0.006(2)
O12 0.007(3) 0.015(3) 0.014(3) 0.008(2) 0.006(2) 0.006(2)
O13 0.005(3) 0.010(3) 0.009(3) -0.003(2) 0.003(2) 0.003(2)
O14 0.006(3) 0.015(3) 0.011(3) -0.001(2) 0.003(2) 0.007(2)
O15 0.039(4) 0.042(4) 0.045(4) 0.020(3) 0.024(3) 0.018(3)
O16 0.033(4) 0.055(4) 0.055(4) 0.001(3) 0.021(3) 0.020(3)
O17 0.006(3) 0.011(3) 0.017(3) 0.002(2) 0.007(2) 0.003(2)
O18 0.006(3) 0.015(3) 0.022(3) 0.004(2) 0.009(2) 0.004(2)
O19 0.034(4) 0.040(4) 0.029(3) 0.013(3) 0.016(3) 0.018(3)
O20 0.029(4) 0.030(3) 0.029(3) 0.004(3) 0.009(3) 0.013(3)
O21 0.043(4) 0.052(4) 0.046(4) 0.012(3) 0.021(3) 0.019(3)
F1 0.014(3) 0.015(3) 0.020(3) 0.001(2) 0.009(2) 0.004(2)
F2 0.007(3) 0.021(3) 0.015(3) 0.008(2) 0.001(2) 0.005(2)
F3 0.007(2) 0.015(3) 0.017(3) 0.009(2) 0.006(2) 0.002(2)
F4 0.020(3) 0.018(3) 0.023(3) 0.006(2) 0.010(3) 0.013(2)
F5 0.013(3) 0.017(3) 0.028(3) 0.014(2) 0.015(2) 0.009(2)
F6 0.015(3) 0.025(3) 0.016(3) 0.012(2) 0.012(2) 0.011(2)

loop_
_atom_type_symbol
_atom_type_description
_atom_type_scat_dispersion_real
_atom_type_scat_dispersion_imag
_atom_type_scat_source
B B 0.0013 0.0007 'International Tables Vol C Tables 4.2.6.8 and 6.1.1.4'
O O 0.0106 0.0060 'International Tables Vol C Tables 4.2.6.8 and 6.1.1.4'
F F 0.0171 0.0103 'International Tables Vol C Tables 4.2.6.8 and 6.1.1.4'
Rb Rb -0.9393 2.9676 'International Tables Vol C Tables 4.2.6.8 and 6.1.1.4'
U U -9.6767 9.6646 'International Tables Vol C Tables 4.2.6.8 and 6.1.1.4'

loop_
_geom_angle_atom_site_label_1
_geom_angle_atom_site_label_2
_geom_angle_atom_site_label_3
_geom_angle
_geom_angle_site_symmetry_1
_geom_angle_site_symmetry_3
O12 U1 O5 179.1(3) . .
O12 U1 O11 90.7(3) . .
O5 U1 O11 89.5(3) . .
O12 U1 O14 94.2(2) . .
O5 U1 O14 86.4(2) . .
O11 U1 O14 118.8(2) . .
O12 U1 O9 87.3(2) . .
O5 U1 O9 91.8(2) . .
O11 U1 O9 121.1(2) . .
O14 U1 O9 120.05(19) . .
O12 U1 O8 87.2(2) . .
O5 U1 O8 92.5(2) . .
O11 U1 O8 175.9(2) . .
O14 U1 O8 64.9(2) . .
O9 U1 O8 55.32(19) . .
O12 U1 O2 88.5(2) . .
O5 U1 O2 91.0(3) . .
O11 U1 O2 54.3(2) . .
O14 U1 O2 172.7(2) . .
O9 U1 O2 66.85(19) . .
O8 U1 O2 122.1(2) . .
O12 U1 O10 89.4(2) . .
O5 U1 O10 91.4(2) . .
O11 U1 O10 64.6(2) . .
O14 U1 O10 54.51(19) . .
O9 U1 O10 173.42(19) . .
O8 U1 O10 118.83(19) . .
O2 U1 O10 118.79(19) . .
O12 U1 B5 98.7(3) . 1_665
O5 U1 B5 82.1(3) . 1_665
O11 U1 B5 91.3(2) . 1_665
O14 U1 B5 27.7(2) . 1_665
O9 U1 B5 147.1(2) . 1_665
O8 U1 B5 92.5(2) . 1_665
O2 U1 B5 145.0(2) . 1_665
O10 U1 B5 28.3(2) . 1_665
O12 U1 B4 87.9(3) . 1_554
O5 U1 B4 91.4(3) . 1_554
O11 U1 B4 148.3(2) . 1_554
O14 U1 B4 92.9(2) . 1_554
O9 U1 B4 27.2(2) . 1_554
O8 U1 B4 28.1(2) . 1_554
O2 U1 B4 94.1(2) . 1_554
O10 U1 B4 147.0(2) . 1_554
B5 U1 B4 120.2(2) 1_665 1_554
O12 U1 B6 83.4(3) . 1_455
O5 U1 B6 96.4(3) . 1_455
O11 U1 B6 27.1(2) . 1_455
O14 U1 B6 145.1(2) . 1_455
O9 U1 B6 94.7(2) . 1_455
O8 U1 B6 149.0(2) . 1_455
O2 U1 B6 28.5(2) . 1_455
O10 U1 B6 90.6(2) . 1_455
B5 U1 B6 118.1(2) 1_665 1_455
B4 U1 B6 121.7(2) 1_554 1_455
O12 U1 Rb2 38.4(2) . 1_564
O5 U1 Rb2 140.8(2) . 1_564
O11 U1 Rb2 107.79(17) . 1_564
O14 U1 Rb2 113.02(15) . 1_564
O9 U1 Rb2 49.01(14) . 1_564
O8 U1 Rb2 68.50(15) . 1_564
O2 U1 Rb2 73.08(15) . 1_564
O10 U1 Rb2 127.72(14) . 1_564
B5 U1 Rb2 130.66(18) 1_665 1_564
B4 U1 Rb2 55.52(18) 1_554 1_564
B6 U1 Rb2 86.28(18) 1_455 1_564
O7 U2 O6 178.6(3) . .
O7 U2 O18 90.4(3) . .
O6 U2 O18 90.1(3) . .
O7 U2 O17 86.3(3) . .
O6 U2 O17 94.7(3) . .
O18 U2 O17 118.7(2) . .
O7 U2 O4 91.6(3) . .
O6 U2 O4 87.1(2) . .
O18 U2 O4 120.7(2) . .
O17 U2 O4 120.5(2) . .
O7 U2 O1 92.0(3) . .
O6 U2 O1 87.5(3) . .
O18 U2 O1 175.7(2) . .
O17 U2 O1 65.1(2) . .
O4 U2 O1 55.62(19) . .
O7 U2 O3 91.0(3) . .
O6 U2 O3 88.1(3) . .
O18 U2 O3 54.21(19) . .
O17 U2 O3 172.5(2) . .
O4 U2 O3 66.51(19) . .
O1 U2 O3 122.1(2) . .
O7 U2 O13 91.9(3) . .
O6 U2 O13 89.5(2) . .
O18 U2 O13 64.8(2) . .
O17 U2 O13 54.25(19) . .
O4 U2 O13 173.52(19) . .
O1 U2 O13 118.74(19) . .
O3 U2 O13 118.91(19) . .
O7 U2 B7 82.3(3) . .
O6 U2 B7 99.0(3) . .
O18 U2 B7 91.5(2) . .
O17 U2 B7 27.4(2) . .
O4 U2 B7 147.3(2) . .
O1 U2 B7 92.4(2) . .
O3 U2 B7 145.2(2) . .
O13 U2 B7 28.3(2) . .
O7 U2 B2 91.2(3) . 1_545
O6 U2 B2 87.7(3) . 1_545
O18 U2 B2 148.1(2) . 1_545
O17 U2 B2 93.2(2) . 1_545
O4 U2 B2 27.4(2) . 1_545
O1 U2 B2 28.3(2) . 1_545
O3 U2 B2 93.9(2) . 1_545
O13 U2 B2 147.0(2) . 1_545
B7 U2 B2 120.3(2) . 1_545
O7 U2 B8 96.2(3) . .
O6 U2 B8 83.6(3) . .
O18 U2 B8 26.6(2) . .
O17 U2 B8 144.8(2) . .
O4 U2 B8 94.5(2) . .
O1 U2 B8 149.3(2) . .
O3 U2 B8 28.6(2) . .
O13 U2 B8 90.5(2) . .
B7 U2 B8 118.0(3) . .
B2 U2 B8 121.8(3) 1_545 .
O7 U2 Rb2 140.3(2) . .
O6 U2 Rb2 38.3(2) . .
O18 U2 Rb2 107.20(16) . .
O17 U2 Rb2 113.45(15) . .
O4 U2 Rb2 48.79(14) . .
O1 U2 Rb2 68.73(15) . .
O3 U2 Rb2 72.84(15) . .
O13 U2 Rb2 127.77(14) . .
B7 U2 Rb2 130.81(18) . .
B2 U2 Rb2 55.34(17) 1_545 .
B8 U2 Rb2 86.60(19) . .
F5 Rb1 F6 69.45(16) 1_565 .
F5 Rb1 O5 78.23(17) 1_565 .
F6 Rb1 O5 146.50(17) . .
F5 Rb1 O15 126.5(2) 1_565 .
F6 Rb1 O15 126.3(2) . .
O5 Rb1 O15 67.7(2) . .
F5 Rb1 O7 146.57(17) 1_565 .
F6 Rb1 O7 78.33(17) . .
O5 Rb1 O7 131.17(19) . .
O15 Rb1 O7 67.3(2) . .
F5 Rb1 O16 145.7(2) 1_565 .
F6 Rb1 O16 144.7(2) . .
O5 Rb1 O16 68.3(3) . .
O15 Rb1 O16 46.1(3) . .
O7 Rb1 O16 67.3(3) . .
F5 Rb1 O22 87.4(4) 1_565 1_454
F6 Rb1 O22 72.5(4) . 1_454
O5 Rb1 O22 98.1(4) . 1_454
O15 Rb1 O22 59.5(4) . 1_454
O7 Rb1 O22 74.3(4) . 1_454
O16 Rb1 O22 104.3(4) . 1_454
F5 Rb1 F3 79.34(15) 1_565 1_665
F6 Rb1 F3 113.57(15) . 1_665
O5 Rb1 F3 67.13(16) . 1_665
O15 Rb1 F3 119.6(2) . 1_665
O7 Rb1 F3 123.21(16) . 1_665
O16 Rb1 F3 80.7(2) . 1_665
O22 Rb1 F3 161.8(4) 1_454 1_665
F5 Rb1 F2 113.67(15) 1_565 1_665
F6 Rb1 F2 79.54(15) . 1_665
O5 Rb1 F2 122.96(16) . 1_665
O15 Rb1 F2 119.3(2) . 1_665
O7 Rb1 F2 67.28(16) . 1_665
O16 Rb1 F2 80.1(2) . 1_665
O22 Rb1 F2 136.1(4) 1_454 1_665
F3 Rb1 F2 61.67(15) 1_665 1_665
F5 Rb1 B9 140.8(3) 1_565 .
F6 Rb1 B9 140.4(3) . .
O5 Rb1 B9 65.9(3) . .
O15 Rb1 B9 23.8(3) . .
O7 Rb1 B9 65.3(3) . .
O16 Rb1 B9 22.3(3) . .
O22 Rb1 B9 82.7(5) 1_454 .
F3 Rb1 B9 99.7(3) 1_665 .
F2 Rb1 B9 99.3(3) 1_665 .
F5 Rb1 U1 63.63(11) 1_565 .
F6 Rb1 U1 133.08(12) . .
O5 Rb1 U1 16.96(13) . .
O15 Rb1 U1 84.26(18) . .
O7 Rb1 U1 147.68(13) . .
O16 Rb1 U1 82.1(2) . .
O22 Rb1 U1 104.9(4) 1_454 .
F3 Rb1 U1 57.99(10) 1_665 .
F2 Rb1 U1 118.93(11) 1_665 .
B9 Rb1 U1 82.4(3) . .
F5 Rb1 U2 133.10(12) 1_565 .
F6 Rb1 U2 63.65(11) . .
O5 Rb1 U2 147.79(13) . .
O15 Rb1 U2 83.99(18) . .
O7 Rb1 U2 17.11(13) . .
O16 Rb1 U2 81.2(2) . .
O22 Rb1 U2 79.2(4) 1_454 .
F3 Rb1 U2 119.04(10) 1_665 .
F2 Rb1 U2 58.05(10) 1_665 .
B9 Rb1 U2 82.0(3) . .
U1 Rb1 U2 163.26(3) . .
O23 Rb2 O21 136.7(5) . .
O23 Rb2 F6 124.4(5) . 1_545
O21 Rb2 F6 85.1(2) . 1_545
O23 Rb2 F5 132.7(5) . .
O21 Rb2 F5 85.5(2) . .
F6 Rb2 F5 66.99(14) 1_545 .
O23 Rb2 F2 68.6(5) . .
O21 Rb2 F2 140.7(2) . .
F6 Rb2 F2 58.22(15) 1_545 .
F5 Rb2 F2 91.95(15) . .
O23 Rb2 F3 74.8(5) . .
O21 Rb2 F3 141.2(2) . .
F6 Rb2 F3 92.14(15) 1_545 .
F5 Rb2 F3 58.31(15) . .
F2 Rb2 F3 61.18(14) . .
O23 Rb2 O20 47.6(5) . .
O21 Rb2 O20 89.8(2) . .
F6 Rb2 O20 145.98(18) 1_545 .
F5 Rb2 O20 146.14(19) . .
F2 Rb2 O20 112.04(19) . .
F3 Rb2 O20 111.95(18) . .
O23 Rb2 O6 100.4(5) . .
O21 Rb2 O6 61.6(2) . .
F6 Rb2 O6 135.04(16) 1_545 .
F5 Rb2 O6 80.23(15) . .
F2 Rb2 O6 156.19(16) . .
F3 Rb2 O6 96.02(15) . .
O20 Rb2 O6 68.2(2) . .
O23 Rb2 O12 91.0(5) . 1_546
O21 Rb2 O12 61.1(2) . 1_546
F6 Rb2 O12 80.10(15) 1_545 1_546
F5 Rb2 O12 134.96(15) . 1_546
F2 Rb2 O12 96.09(15) . 1_546
F3 Rb2 O12 156.22(15) . 1_546
O20 Rb2 O12 68.15(19) . 1_546
O6 Rb2 O12 105.38(16) . 1_546
O23 Rb2 O4 96.8(5) . .
O21 Rb2 O4 101.5(2) . .
F6 Rb2 O4 109.90(14) 1_545 .
F5 Rb2 O4 44.85(14) . .
F2 Rb2 O4 103.98(15) . .
F3 Rb2 O4 43.50(14) . .
O20 Rb2 O4 104.08(19) . .
O6 Rb2 O4 55.07(15) . .
O12 Rb2 O4 159.92(16) 1_546 .
O23 Rb2 O9 85.8(5) . 1_546
O21 Rb2 O9 100.8(2) . 1_546
F6 Rb2 O9 44.72(14) 1_545 1_546
F5 Rb2 O9 109.80(14) . 1_546
F2 Rb2 O9 43.66(14) . 1_546
F3 Rb2 O9 104.17(15) . 1_546
O20 Rb2 O9 104.02(19) . 1_546
O6 Rb2 O9 159.80(16) . 1_546
O12 Rb2 O9 54.96(15) 1_546 1_546
O4 Rb2 O9 143.85(15) . 1_546
O23 Rb2 B10 21.8(6) . .
O21 Rb2 B10 115.5(4) . .
F6 Rb2 B10 139.6(3) 1_545 .
F5 Rb2 B10 143.7(3) . .
F2 Rb2 B10 89.0(3) . .
F3 Rb2 B10 91.2(3) . .
O20 Rb2 B10 25.8(3) . .
O6 Rb2 B10 84.5(3) . .
O12 Rb2 B10 80.9(3) 1_546 .
O4 Rb2 B10 99.9(3) . .
O9 Rb2 B10 95.6(3) 1_546 .
O3 B1 O10 121.1(8) . 1_445
O3 B1 O1 120.1(8) . 1_455
O10 B1 O1 118.7(8) 1_445 1_455
O11 B2 F5 110.9(7) . 1_565
O11 B2 O4 111.6(7) . 1_565
F5 B2 O4 111.2(7) 1_565 1_565
O11 B2 O1 110.8(7) . 1_565
F5 B2 O1 107.8(7) 1_565 1_565
O4 B2 O1 104.3(6) 1_565 1_565
O11 B2 U2 124.1(6) . 1_565
F5 B2 U2 125.0(5) 1_565 1_565
O4 B2 U2 51.2(4) 1_565 1_565
O1 B2 U2 53.1(4) 1_565 1_565
O11 B2 Rb2 148.7(6) . 1_565
F5 B2 Rb2 50.9(4) 1_565 1_565
O4 B2 Rb2 64.8(4) 1_565 1_565
O1 B2 Rb2 99.8(5) 1_565 1_565
U2 B2 Rb2 79.5(2) 1_565 1_565
O2 B3 O8 120.4(8) . 1_455
O2 B3 O13 121.4(8) . 1_454
O8 B3 O13 118.0(8) 1_455 1_454
O18 B4 F6 111.3(7) . .
O18 B4 O9 111.4(7) . 1_556
F6 B4 O9 110.8(7) . 1_556
O18 B4 O8 111.5(7) . 1_556
F6 B4 O8 107.3(7) . 1_556
O9 B4 O8 104.2(7) 1_556 1_556
O18 B4 U1 124.0(6) . 1_556
F6 B4 U1 124.6(6) . 1_556
O9 B4 U1 51.3(4) 1_556 1_556
O8 B4 U1 53.0(4) 1_556 1_556
O18 B4 Rb2 148.8(6) . 1_565
F6 B4 Rb2 50.5(4) . 1_565
O9 B4 Rb2 64.9(4) 1_556 1_565
O8 B4 Rb2 99.1(5) 1_556 1_565
U1 B4 Rb2 79.5(2) 1_556 1_565
F3 B5 O14 111.0(7) . 1_445
F3 B5 O4 108.1(7) . .
O14 B5 O4 111.7(7) 1_445 .
F3 B5 O10 107.2(7) . 1_445
O14 B5 O10 104.2(7) 1_445 1_445
O4 B5 O10 114.5(7) . 1_445
F3 B5 U1 105.3(5) . 1_445
O14 B5 U1 51.3(4) 1_445 1_445
O4 B5 U1 146.4(6) . 1_445
O10 B5 U1 56.7(4) 1_445 1_445
F3 B5 Rb2 50.2(4) . .
O14 B5 Rb2 144.5(5) 1_445 .
O4 B5 Rb2 61.4(4) . .
O10 B5 Rb2 110.1(5) 1_445 .
U1 B5 Rb2 150.6(3) 1_445 .
F1 B6 O14 111.1(8) . .
F1 B6 O11 112.9(8) . 1_655
O14 B6 O11 111.6(7) . 1_655
F1 B6 O2 108.0(7) . 1_655
O14 B6 O2 113.2(7) . 1_655
O11 B6 O2 99.6(7) 1_655 1_655
F1 B6 U1 108.5(5) . 1_655
O14 B6 U1 140.4(6) . 1_655
O11 B6 U1 48.8(4) 1_655 1_655
O2 B6 U1 53.7(4) 1_655 1_655
F2 B7 O17 110.4(7) 1_665 .
F2 B7 O9 109.3(7) 1_665 1_656
O17 B7 O9 111.5(7) . 1_656
F2 B7 O13 107.7(7) 1_665 .
O17 B7 O13 102.7(7) . .
O9 B7 O13 115.0(7) 1_656 .
F2 B7 U2 105.1(5) 1_665 .
O17 B7 U2 50.6(4) . .
O9 B7 U2 145.3(6) 1_656 .
O13 B7 U2 55.8(4) . .
F2 B7 Rb2 50.7(4) 1_665 1_665
O17 B7 Rb2 145.0(6) . 1_665
O9 B7 Rb2 62.3(4) 1_656 1_665
O13 B7 Rb2 111.0(5) . 1_665
U2 B7 Rb2 150.8(3) . 1_665
F4 B8 O18 111.9(8) . .
F4 B8 O17 109.9(8) . 1_455
O18 B8 O17 113.2(7) . 1_455
F4 B8 O3 106.7(7) . .
O18 B8 O3 100.7(7) . .
O17 B8 O3 114.0(8) 1_455 .
F4 B8 U2 108.6(6) . .
O18 B8 U2 48.9(4) . .
O17 B8 U2 141.5(6) 1_455 .
O3 B8 U2 54.1(4) . .
O16 B9 O20 127.7(14) . 1_554
O16 B9 O15 112.7(12) . .
O20 B9 O15 119.5(13) 1_554 .
O16 B9 Rb1 56.9(7) . .
O20 B9 Rb1 175.4(10) 1_554 .
O15 B9 Rb1 55.9(6) . .
O23 B10 O21 126.7(17) . 1_455
O23 B10 O20 112.3(13) . .
O21 B10 O20 120.8(12) 1_455 .
O23 B10 Rb2 48.3(10) . .
O21 B10 Rb2 170.5(11) 1_455 .
O20 B10 Rb2 64.2(5) . .
O23 B10 Rb2 86.1(12) . 1_455
O21 B10 Rb2 40.6(7) 1_455 1_455
O20 B10 Rb2 160.8(8) . 1_455
Rb2 B10 Rb2 133.3(4) . 1_455
O19 B11 O21 120.2(12) 1_454 1_454
O19 B11 O15 119.0(10) 1_454 .
O21 B11 O15 120.7(11) 1_454 .
O19 B11 Rb2 77.2(7) 1_454 1_454
O21 B11 Rb2 43.1(6) 1_454 1_454
O15 B11 Rb2 163.7(8) . 1_454
O19 B12 O16 120.0(17) . 1_556
O19 B12 O22 118.5(18) . .
O16 B12 O22 110.3(17) 1_556 .
B1 O1 B2 119.0(7) 1_655 1_545
B1 O1 U2 142.1(5) 1_655 .
B2 O1 U2 98.6(5) 1_545 .
B3 O2 B6 121.9(7) . 1_455
B3 O2 U1 139.8(6) . .
B6 O2 U1 97.8(5) 1_455 .
B1 O3 B8 122.5(7) . .
B1 O3 U2 139.7(5) . .
B8 O3 U2 97.2(5) . .
B2 O4 B5 114.4(6) 1_545 .
B2 O4 U2 101.5(5) 1_545 .
B5 O4 U2 141.8(5) . .
B2 O4 Rb2 91.3(4) 1_545 .
B5 O4 Rb2 95.4(5) . .
U2 O4 Rb2 96.50(18) . .
U1 O5 Rb1 134.2(3) . .
U2 O6 Rb2 121.3(3) . .
U2 O7 Rb1 133.6(3) . .
B3 O8 B4 119.0(7) 1_655 1_554
B3 O8 U1 141.6(6) 1_655 .
B4 O8 U1 98.8(5) 1_554 .
B4 O9 B7 114.7(6) 1_554 1_454
B4 O9 U1 101.5(5) 1_554 .
B7 O9 U1 141.9(5) 1_454 .
B4 O9 Rb2 91.5(5) 1_554 1_564
B7 O9 Rb2 94.3(5) 1_454 1_564
U1 O9 Rb2 96.29(18) . 1_564
B1 O10 B5 129.3(7) 1_665 1_665
B1 O10 U1 133.4(5) 1_665 .
B5 O10 U1 95.0(5) 1_665 .
B2 O11 B6 119.5(7) . 1_455
B2 O11 U1 136.4(5) . .
B6 O11 U1 104.1(5) 1_455 .
U1 O12 Rb2 121.3(3) . 1_564
B3 O13 B7 128.2(7) 1_656 .
B3 O13 U2 133.5(6) 1_656 .
B7 O13 U2 95.9(5) . .
B6 O14 B5 118.1(7) . 1_665
B6 O14 U1 129.2(5) . .
B5 O14 U1 100.9(5) 1_665 .
B11 O15 B9 119.7(11) . .
B11 O15 Rb1 140.1(7) . .
B9 O15 Rb1 100.3(8) . .
B9 O16 B12 127.7(14) . 1_554
B9 O16 Rb1 100.9(8) . .
B12 O16 Rb1 131.2(11) 1_554 .
B8 O17 B7 117.5(7) 1_655 .
B8 O17 U2 129.3(5) 1_655 .
B7 O17 U2 101.9(5) . .
B4 O18 B8 119.4(7) . .
B4 O18 U2 135.9(5) . .
B8 O18 U2 104.5(5) . .
B12 O19 B11 135.8(14) . 1_656
B12 O19 Rb2 142.1(11) . .
B11 O19 Rb2 82.0(7) 1_656 .
B9 O20 B10 117.3(10) 1_556 .
B9 O20 Rb2 152.5(9) 1_556 .
B10 O20 Rb2 90.0(6) . .
B10 O21 B11 120.9(12) 1_655 1_656
B10 O21 Rb2 121.4(9) 1_655 .
B11 O21 Rb2 117.6(8) 1_656 .
B12 O22 Rb1 124.0(14) . 1_656
B10 O23 Rb2 109.9(14) . .
B7 F2 Rb1 128.8(5) 1_445 1_445
B7 F2 Rb2 108.0(5) 1_445 .
Rb1 F2 Rb2 108.94(16) 1_445 .
B5 F3 Rb1 128.8(5) . 1_445
B5 F3 Rb2 108.5(5) . .
Rb1 F3 Rb2 108.95(16) 1_445 .
B2 F5 Rb1 140.4(5) 1_545 1_545
B2 F5 Rb2 106.8(5) 1_545 .
Rb1 F5 Rb2 111.27(17) 1_545 .
B4 F6 Rb1 140.2(5) . .
B4 F6 Rb2 107.1(5) . 1_565
Rb1 F6 Rb2 111.30(17) . 1_565

loop_
_geom_bond_atom_site_label_1
_geom_bond_atom_site_label_2
_geom_bond_distance
_geom_bond_site_symmetry_2
U1 O12 1.746(6) .
U1 O5 1.755(6) .
U1 O11 2.419(6) .
U1 O14 2.455(6) .
U1 O9 2.464(6) .
U1 O8 2.501(6) .
U1 O2 2.535(7) .
U1 O10 2.590(6) .
U1 B5 3.088(9) 1_665
U1 B4 3.094(9) 1_554
U1 B6 3.116(10) 1_455
U1 Rb2 4.302(2) 1_564
U2 O7 1.751(6) .
U2 O6 1.754(6) .
U2 O18 2.417(6) .
U2 O17 2.449(6) .
U2 O4 2.466(6) .
U2 O1 2.512(6) .
U2 O3 2.537(7) .
U2 O13 2.577(6) .
U2 B7 3.100(10) .
U2 B2 3.103(9) 1_545
U2 B8 3.105(10) .
U2 Rb2 4.303(2) .
Rb1 F5 2.821(5) 1_565
Rb1 F6 2.828(5) .
Rb1 O5 2.901(6) .
Rb1 O15 2.900(9) .
Rb1 O7 2.914(7) .
Rb1 O16 2.938(9) .
Rb1 O22 2.95(2) 1_454
Rb1 F3 2.971(5) 1_665
Rb1 F2 2.972(5) 1_665
Rb1 B9 3.446(15) .
Rb2 O23 2.66(2) .
Rb2 O21 2.794(10) .
Rb2 F6 2.911(6) 1_545
Rb2 F5 2.919(6) .
Rb2 F2 2.993(5) .
Rb2 F3 2.993(5) .
Rb2 O20 3.019(8) .
Rb2 O6 3.122(7) .
Rb2 O12 3.127(6) 1_546
Rb2 O4 3.258(6) .
Rb2 O9 3.267(6) 1_546
Rb2 B10 3.354(13) .
B1 O3 1.350(11) .
B1 O10 1.354(11) 1_445
B1 O1 1.369(11) 1_455
B2 O11 1.419(11) .
B2 F5 1.425(10) 1_565
B2 O4 1.457(11) 1_565
B2 O1 1.486(11) 1_565
B2 U2 3.103(9) 1_565
B2 Rb2 3.600(9) 1_565
B3 O2 1.346(12) .
B3 O8 1.379(12) 1_455
B3 O13 1.374(11) 1_454
B4 O18 1.424(11) .
B4 F6 1.440(11) .
B4 O9 1.443(11) 1_556
B4 O8 1.477(11) 1_556
B4 U1 3.094(9) 1_556
B4 Rb2 3.607(10) 1_565
B5 F3 1.414(10) .
B5 O14 1.464(11) 1_445
B5 O4 1.463(11) .
B5 O10 1.469(11) 1_445
B5 U1 3.088(9) 1_445
B6 F1 1.387(11) .
B6 O14 1.425(11) .
B6 O11 1.461(12) 1_655
B6 O2 1.500(11) 1_655
B6 U1 3.116(10) 1_655
B7 F2 1.407(11) 1_665
B7 O17 1.460(11) .
B7 O9 1.464(11) 1_656
B7 O13 1.478(11) .
B7 Rb2 3.680(10) 1_665
B8 F4 1.410(12) .
B8 O18 1.435(12) .
B8 O17 1.437(12) 1_455
B8 O3 1.499(11) .
B9 O16 1.330(18) .
B9 O20 1.384(17) 1_554
B9 O15 1.416(17) .
B10 O23 1.33(3) .
B10 O21 1.332(16) 1_455
B10 O20 1.460(18) .
B10 Rb2 3.667(16) 1_455
B11 O19 1.303(15) 1_454
B11 O21 1.358(15) 1_454
B11 O15 1.396(15) .
B11 Rb2 3.628(13) 1_454
B12 O19 1.27(2) .
B12 O16 1.39(2) 1_556
B12 O22 1.46(3) .
O1 B1 1.369(11) 1_655
O1 B2 1.486(11) 1_545
O2 B6 1.500(11) 1_455
O4 B2 1.457(11) 1_545
O8 B3 1.379(12) 1_655
O8 B4 1.477(11) 1_554
O9 B4 1.443(11) 1_554
O9 B7 1.464(11) 1_454
O9 Rb2 3.267(6) 1_564
O10 B1 1.354(11) 1_665
O10 B5 1.469(11) 1_665
O11 B6 1.461(12) 1_455
O12 Rb2 3.127(6) 1_564
O13 B3 1.374(12) 1_656
O14 B5 1.464(11) 1_665
O16 B12 1.39(2) 1_554
O17 B8 1.437(12) 1_655
O19 B11 1.303(15) 1_656
O20 B9 1.384(17) 1_556
O21 B10 1.332(16) 1_655
O21 B11 1.358(15) 1_656
O22 Rb1 2.95(2) 1_656
F2 B7 1.407(11) 1_445
F2 Rb1 2.972(5) 1_445
F3 Rb1 2.971(5) 1_445
F5 B2 1.425(10) 1_545
F5 Rb1 2.821(5) 1_545
F6 Rb2 2.912(6) 1_565
